data_4038036
loop_
_publ_author_name
'Yin, Jinya'
'Landward, Michael B.'
'Rainier, Jon Douglas'

_publ_section_title
;
 Photoelectrocyclization Reactions of Amidonaphthoquinones.
;
_journal_name_full 'The Journal of organic chemistry'
_journal_paper_doi 10.1021/acs.joc.9b03417
_journal_year 2020
_chemical_formula_moiety 'C15 H13 N O3'
_chemical_formula_sum 'C15 H13 N O3'
_chemical_formula_weight 255.26
_space_group_crystal_system monoclinic
_space_group_IT_number 14
_space_group_name_Hall '-P 2ybc'
_space_group_name_H-M_alt 'P 1 21/c 1'
_atom_sites_solution_hydrogens mixed
_audit_creation_method SHELXL-2017/1
_cell_angle_alpha 90
_cell_angle_beta 100.519(2)
_cell_angle_gamma 90
_cell_formula_units_Z 4
_cell_length_a 5.1388(3)
_cell_length_b 19.7529(12)
_cell_length_c 11.7294(8)
_cell_measurement_reflns_used 4622
_cell_measurement_temperature 103(2)
_cell_measurement_theta_max 30.44
_cell_measurement_theta_min 2.72
_cell_volume 1170.60(13)
_computing_structure_refinement 'SHELXL-2017/1 (Sheldrick, 2017)'
_diffrn_ambient_temperature 103(2)
_diffrn_measured_fraction_theta_full 0.999
_diffrn_measured_fraction_theta_max 0.998
_diffrn_measurement_device_type 'BRUKER APEXII CCD'
_diffrn_measurement_method '\w SCANS'
_diffrn_radiation_type MoK\a
_diffrn_radiation_wavelength 0.71073
_diffrn_reflns_av_R_equivalents 0.0354
_diffrn_reflns_av_unetI/netI 0.0302
_diffrn_reflns_Laue_measured_fraction_full 0.999
_diffrn_reflns_Laue_measured_fraction_max 0.998
_diffrn_reflns_limit_h_max 7
_diffrn_reflns_limit_h_min -6
_diffrn_reflns_limit_k_max 27
_diffrn_reflns_limit_k_min -27
_diffrn_reflns_limit_l_max 16
_diffrn_reflns_limit_l_min -16
_diffrn_reflns_number 15099
_diffrn_reflns_point_group_measured_fraction_full 0.999
_diffrn_reflns_point_group_measured_fraction_max 0.998
_diffrn_reflns_theta_full 25.242
_diffrn_reflns_theta_max 30.033
_diffrn_reflns_theta_min 3.533
_diffrn_source 'FINE-FOCUS SEALED TUBE'
_exptl_absorpt_coefficient_mu 0.102
_exptl_absorpt_correction_T_max 0.7461
_exptl_absorpt_correction_T_min 0.6911
_exptl_absorpt_correction_type multi-scan
_exptl_absorpt_process_details SADABS-2016/2
_exptl_crystal_colour YELLOW
_exptl_crystal_density_diffrn 1.448
_exptl_crystal_description ROD
_exptl_crystal_F_000 536
_exptl_crystal_size_max 0.700
_exptl_crystal_size_mid 0.560
_exptl_crystal_size_min 0.085
_refine_diff_density_max 0.467
_refine_diff_density_min -0.223
_refine_diff_density_rms 0.054
_refine_ls_extinction_method none
_refine_ls_goodness_of_fit_ref 1.031
_refine_ls_hydrogen_treatment mixed
_refine_ls_matrix_type full
_refine_ls_number_parameters 178
_refine_ls_number_reflns 3425
_refine_ls_number_restraints 1
_refine_ls_restrained_S_all 1.034
_refine_ls_R_factor_all 0.0594
_refine_ls_R_factor_gt 0.0415
_refine_ls_shift/su_max 0.000
_refine_ls_shift/su_mean 0.000
_refine_ls_structure_factor_coef Fsqd
_refine_ls_weighting_details 'w=1/[\s^2^(Fo^2^)+(0.0615P)^2^+0.2836P] where P=(Fo^2^+2Fc^2^)/3'
_refine_ls_weighting_scheme calc
_refine_ls_wR_factor_gt 0.1037
_refine_ls_wR_factor_ref 0.1130
_reflns_Friedel_coverage 0.000
_reflns_number_gt 2686
_reflns_number_total 3425
_reflns_threshold_expression 'I > 2\s(I)'
_cod_data_source_file jo9b03417_si_002.cif
_cod_data_source_block 20190909JR_P21C
_cod_depositor_comments
;
The following automatic conversions were performed:

data item '_exptl_absorpt_correction_type' value 'MULTI-SCAN' was
changed to 'multi-scan' in accordance with the
/home/data/users/saulius/crontab/automatic-downloads/rss-feeds/ACS/lib/dictionaries/cif_core.dic
dictionary named 'cif_core.dic' version 2.4.2 last updated on
2011-04-26.

Automatic conversion script
Id: cif_fix_values 7556 2019-12-06 15:28:31Z antanas 
;
_cod_original_sg_symbol_H-M 'P 21/c'
_cod_database_code 4038036
_shelx_shelxl_version_number 2017/1
_shelx_space_group_comment
;
The symmetry employed for this shelxl refinement is uniquely defined
by the following loop, which should always be used as a source of
symmetry information in preference to the above space-group names.
They are only intended as comments.
;
_shelx_estimated_absorpt_t_min 0.932
_shelx_estimated_absorpt_t_max 0.991

loop_
_space_group_symop_operation_xyz
'x, y, z'
'-x, y+1/2, -z+1/2'
'-x, -y, -z'
'x, -y-1/2, z-1/2'

loop_
_atom_site_label
_atom_site_type_symbol
_atom_site_fract_x
_atom_site_fract_y
_atom_site_fract_z
_atom_site_U_iso_or_equiv
_atom_site_adp_type
_atom_site_occupancy
_atom_site_site_symmetry_order
_atom_site_calc_flag
_atom_site_refinement_flags_posn
_atom_site_refinement_flags_adp
_atom_site_refinement_flags_occupancy
_atom_site_disorder_assembly
_atom_site_disorder_group
N1 N 0.75402(18) 0.42166(5) 0.59259(8) 0.0122(2) Uani 1 1 d D . . . .
H1 H 0.893(3) 0.4492(8) 0.5863(14) 0.024(4) Uiso 1 1 d D . . . .
C2 C 0.5692(2) 0.40652(5) 0.49488(9) 0.0100(2) Uani 1 1 d . . . . .
O3 O 0.80155(16) 0.47873(4) 0.39050(7) 0.01488(19) Uani 1 1 d . . . . .
C3 C 0.6135(2) 0.44050(5) 0.38713(9) 0.0104(2) Uani 1 1 d . . . . .
C4 C 0.4271(2) 0.42536(6) 0.27932(9) 0.0109(2) Uani 1 1 d . . . . .
C5 C 0.4628(2) 0.45522(6) 0.17562(10) 0.0141(2) Uani 1 1 d . . . . .
H5 H 0.607987 0.484790 0.174348 0.017 Uiso 1 1 calc R U . . .
C6 C 0.2852(2) 0.44153(6) 0.07437(10) 0.0171(2) Uani 1 1 d . . . . .
H6 H 0.307992 0.462115 0.003660 0.021 Uiso 1 1 calc R U . . .
C7 C 0.0742(2) 0.39789(7) 0.07583(10) 0.0180(2) Uani 1 1 d . . . . .
H7 H -0.045857 0.388364 0.006000 0.022 Uiso 1 1 calc R U . . .
C8 C 0.0381(2) 0.36811(6) 0.17898(10) 0.0162(2) Uani 1 1 d . . . . .
H8 H -0.107279 0.338480 0.179636 0.019 Uiso 1 1 calc R U . . .
C9 C 0.2138(2) 0.38152(6) 0.28122(10) 0.0119(2) Uani 1 1 d . . . . .
O10 O -0.01199(17) 0.31054(5) 0.39341(7) 0.0196(2) Uani 1 1 d . . . . .
C10 C 0.1759(2) 0.34839(6) 0.39153(10) 0.0125(2) Uani 1 1 d . . . . .
C11 C 0.3696(2) 0.36225(6) 0.49713(9) 0.0110(2) Uani 1 1 d . . . . .
C12 C 0.3603(2) 0.32380(6) 0.60686(10) 0.0119(2) Uani 1 1 d . . . . .
H12 H 0.171417 0.312597 0.608942 0.014 Uiso 1 1 calc R U . . .
C13 C 0.5138(3) 0.25742(6) 0.60473(11) 0.0179(2) Uani 1 1 d . . . . .
H13A H 0.431947 0.230326 0.537723 0.027 Uiso 1 1 calc R U . . .
H13B H 0.509969 0.232015 0.676167 0.027 Uiso 1 1 calc R U . . .
H13C H 0.697688 0.267484 0.598936 0.027 Uiso 1 1 calc R U . . .
C14 C 0.4682(2) 0.36839(6) 0.71245(9) 0.0121(2) Uani 1 1 d . . . . .
H14 H 0.338927 0.406315 0.711654 0.014 Uiso 1 1 calc R U . . .
C15 C 0.4807(2) 0.33223(6) 0.82788(10) 0.0170(2) Uani 1 1 d . . . . .
H15A H 0.311389 0.309692 0.829163 0.026 Uiso 1 1 calc R U . . .
H15B H 0.516140 0.365252 0.891169 0.026 Uiso 1 1 calc R U . . .
H15C H 0.622743 0.298449 0.837644 0.026 Uiso 1 1 calc R U . . .
O16 O 0.90718(16) 0.41218(5) 0.78494(7) 0.01686(19) Uani 1 1 d . . . . .
C16 C 0.7308(2) 0.40092(6) 0.70295(9) 0.0118(2) Uani 1 1 d . . . . .

loop_
_atom_site_aniso_label
_atom_site_aniso_U_11
_atom_site_aniso_U_22
_atom_site_aniso_U_33
_atom_site_aniso_U_23
_atom_site_aniso_U_13
_atom_site_aniso_U_12
N1 0.0112(4) 0.0156(5) 0.0092(4) 0.0010(4) 0.0002(3) -0.0030(4)
C2 0.0105(5) 0.0109(5) 0.0082(5) -0.0001(4) 0.0004(4) 0.0007(4)
O3 0.0155(4) 0.0154(4) 0.0134(4) 0.0011(3) 0.0015(3) -0.0053(3)
C3 0.0115(5) 0.0097(5) 0.0098(5) -0.0004(4) 0.0014(4) 0.0010(4)
C4 0.0113(5) 0.0117(5) 0.0093(5) -0.0013(4) 0.0007(4) 0.0010(4)
C5 0.0162(5) 0.0145(5) 0.0118(5) 0.0002(4) 0.0028(4) -0.0002(4)
C6 0.0213(6) 0.0206(6) 0.0091(5) 0.0009(4) 0.0018(4) 0.0030(5)
C7 0.0170(5) 0.0236(6) 0.0114(5) -0.0036(4) -0.0025(4) 0.0010(5)
C8 0.0134(5) 0.0202(6) 0.0140(5) -0.0031(4) 0.0000(4) -0.0012(4)
C9 0.0114(5) 0.0127(5) 0.0116(5) -0.0014(4) 0.0022(4) 0.0002(4)
O10 0.0165(4) 0.0232(5) 0.0183(4) 0.0000(4) 0.0012(3) -0.0096(3)
C10 0.0119(5) 0.0130(5) 0.0126(5) -0.0016(4) 0.0024(4) -0.0008(4)
C11 0.0120(5) 0.0116(5) 0.0093(5) -0.0004(4) 0.0016(4) 0.0003(4)
C12 0.0127(5) 0.0127(5) 0.0108(5) 0.0015(4) 0.0032(4) -0.0017(4)
C13 0.0243(6) 0.0129(5) 0.0177(6) 0.0022(4) 0.0071(5) 0.0014(5)
C14 0.0128(5) 0.0142(5) 0.0095(5) 0.0012(4) 0.0028(4) 0.0009(4)
C15 0.0182(6) 0.0218(6) 0.0115(5) 0.0034(4) 0.0038(4) -0.0003(5)
O16 0.0151(4) 0.0234(5) 0.0108(4) 0.0005(3) -0.0010(3) -0.0005(3)
C16 0.0136(5) 0.0117(5) 0.0099(5) 0.0005(4) 0.0019(4) 0.0026(4)

loop_
_atom_type_symbol
_atom_type_description
_atom_type_scat_dispersion_real
_atom_type_scat_dispersion_imag
_atom_type_scat_source
C C 0.0033 0.0016 'International Tables Vol C Tables 4.2.6.8 and 6.1.1.4'
H H 0.0000 0.0000 'International Tables Vol C Tables 4.2.6.8 and 6.1.1.4'
N N 0.0061 0.0033 'International Tables Vol C Tables 4.2.6.8 and 6.1.1.4'
O O 0.0106 0.0060 'International Tables Vol C Tables 4.2.6.8 and 6.1.1.4'

loop_
_geom_angle_atom_site_label_1
_geom_angle_atom_site_label_2
_geom_angle_atom_site_label_3
_geom_angle
_geom_angle_site_symmetry_1
_geom_angle_site_symmetry_3
_geom_angle_publ_flag
C2 N1 C16 123.27(10) . . ?
C2 N1 H1 119.5(10) . . ?
C16 N1 H1 117.1(10) . . ?
C11 C2 N1 122.22(10) . . ?
C11 C2 C3 122.95(9) . . ?
N1 C2 C3 114.79(9) . . ?
O3 C3 C4 122.73(10) . . ?
O3 C3 C2 119.70(10) . . ?
C4 C3 C2 117.56(9) . . ?
C5 C4 C9 120.24(10) . . ?
C5 C4 C3 119.70(10) . . ?
C9 C4 C3 120.05(10) . . ?
C6 C5 C4 119.63(11) . . ?
C6 C5 H5 120.2 . . ?
C4 C5 H5 120.2 . . ?
C5 C6 C7 120.29(11) . . ?
C5 C6 H6 119.9 . . ?
C7 C6 H6 119.9 . . ?
C6 C7 C8 120.22(11) . . ?
C6 C7 H7 119.9 . . ?
C8 C7 H7 119.9 . . ?
C7 C8 C9 120.17(11) . . ?
C7 C8 H8 119.9 . . ?
C9 C8 H8 119.9 . . ?
C8 C9 C4 119.45(10) . . ?
C8 C9 C10 119.84(10) . . ?
C4 C9 C10 120.71(10) . . ?
O10 C10 C11 120.98(10) . . ?
O10 C10 C9 120.71(10) . . ?
C11 C10 C9 118.31(9) . . ?
C2 C11 C10 120.32(10) . . ?
C2 C11 C12 119.13(9) . . ?
C10 C11 C12 120.41(9) . . ?
C11 C12 C13 108.74(9) . . ?
C11 C12 C14 109.70(9) . . ?
C13 C12 C14 113.07(10) . . ?
C11 C12 H12 108.4 . . ?
C13 C12 H12 108.4 . . ?
C14 C12 H12 108.4 . . ?
C12 C13 H13A 109.5 . . ?
C12 C13 H13B 109.5 . . ?
H13A C13 H13B 109.5 . . ?
C12 C13 H13C 109.5 . . ?
H13A C13 H13C 109.5 . . ?
H13B C13 H13C 109.5 . . ?
C16 C14 C15 111.74(9) . . ?
C16 C14 C12 112.21(9) . . ?
C15 C14 C12 113.46(10) . . ?
C16 C14 H14 106.3 . . ?
C15 C14 H14 106.3 . . ?
C12 C14 H14 106.3 . . ?
C14 C15 H15A 109.5 . . ?
C14 C15 H15B 109.5 . . ?
H15A C15 H15B 109.5 . . ?
C14 C15 H15C 109.5 . . ?
H15A C15 H15C 109.5 . . ?
H15B C15 H15C 109.5 . . ?
O16 C16 N1 120.46(10) . . ?
O16 C16 C14 124.34(10) . . ?
N1 C16 C14 115.08(9) . . ?

loop_
_geom_bond_atom_site_label_1
_geom_bond_atom_site_label_2
_geom_bond_distance
_geom_bond_site_symmetry_2
_geom_bond_publ_flag
N1 C2 1.3812(14) . ?
N1 C16 1.3834(14) . ?
N1 H1 0.911(13) . ?
C2 C11 1.3516(15) . ?
C2 C3 1.4848(15) . ?
O3 C3 1.2212(13) . ?
C3 C4 1.4711(15) . ?
C4 C5 1.3936(15) . ?
C4 C9 1.4005(15) . ?
C5 C6 1.3858(16) . ?
C5 H5 0.9500 . ?
C6 C7 1.3876(18) . ?
C6 H6 0.9500 . ?
C7 C8 1.3880(17) . ?
C7 H7 0.9500 . ?
C8 C9 1.3886(15) . ?
C8 H8 0.9500 . ?
C9 C10 1.4939(16) . ?
O10 C10 1.2247(14) . ?
C10 C11 1.4662(15) . ?
C11 C12 1.5027(15) . ?
C12 C13 1.5329(16) . ?
C12 C14 1.5383(16) . ?
C12 H12 1.0000 . ?
C13 H13A 0.9800 . ?
C13 H13B 0.9800 . ?
C13 H13C 0.9800 . ?
C14 C16 1.5172(16) . ?
C14 C15 1.5217(16) . ?
C14 H14 1.0000 . ?
C15 H15A 0.9800 . ?
C15 H15B 0.9800 . ?
C15 H15C 0.9800 . ?
O16 C16 1.2155(13) . ?

loop_
_geom_torsion_atom_site_label_1
_geom_torsion_atom_site_label_2
_geom_torsion_atom_site_label_3
_geom_torsion_atom_site_label_4
_geom_torsion
_geom_torsion_site_symmetry_1
_geom_torsion_site_symmetry_2
_geom_torsion_site_symmetry_3
_geom_torsion_site_symmetry_4
_geom_torsion_publ_flag
C16 N1 C2 C11 -9.52(17) . . . . ?
C16 N1 C2 C3 172.78(10) . . . . ?
C11 C2 C3 O3 -178.19(10) . . . . ?
N1 C2 C3 O3 -0.51(15) . . . . ?
C11 C2 C3 C4 0.98(16) . . . . ?
N1 C2 C3 C4 178.65(9) . . . . ?
O3 C3 C4 C5 0.10(17) . . . . ?
C2 C3 C4 C5 -179.04(10) . . . . ?
O3 C3 C4 C9 -179.44(10) . . . . ?
C2 C3 C4 C9 1.42(15) . . . . ?
C9 C4 C5 C6 0.29(17) . . . . ?
C3 C4 C5 C6 -179.24(10) . . . . ?
C4 C5 C6 C7 -0.56(18) . . . . ?
C5 C6 C7 C8 0.61(18) . . . . ?
C6 C7 C8 C9 -0.38(18) . . . . ?
C7 C8 C9 C4 0.10(18) . . . . ?
C7 C8 C9 C10 -179.01(10) . . . . ?
C5 C4 C9 C8 -0.06(16) . . . . ?
C3 C4 C9 C8 179.47(10) . . . . ?
C5 C4 C9 C10 179.05(10) . . . . ?
C3 C4 C9 C10 -1.42(16) . . . . ?
C8 C9 C10 O10 -1.58(17) . . . . ?
C4 C9 C10 O10 179.32(11) . . . . ?
C8 C9 C10 C11 178.29(10) . . . . ?
C4 C9 C10 C11 -0.81(15) . . . . ?
N1 C2 C11 C10 179.22(10) . . . . ?
C3 C2 C11 C10 -3.27(16) . . . . ?
N1 C2 C11 C12 -5.13(16) . . . . ?
C3 C2 C11 C12 172.38(10) . . . . ?
O10 C10 C11 C2 -176.96(11) . . . . ?
C9 C10 C11 C2 3.17(16) . . . . ?
O10 C10 C11 C12 7.44(17) . . . . ?
C9 C10 C11 C12 -172.43(10) . . . . ?
C2 C11 C12 C13 -90.15(12) . . . . ?
C10 C11 C12 C13 85.50(12) . . . . ?
C2 C11 C12 C14 33.98(14) . . . . ?
C10 C11 C12 C14 -150.37(10) . . . . ?
C11 C12 C14 C16 -48.95(12) . . . . ?
C13 C12 C14 C16 72.61(12) . . . . ?
C11 C12 C14 C15 -176.78(9) . . . . ?
C13 C12 C14 C15 -55.22(13) . . . . ?
C2 N1 C16 O16 175.53(10) . . . . ?
C2 N1 C16 C14 -8.17(16) . . . . ?
C15 C14 C16 O16 -17.50(16) . . . . ?
C12 C14 C16 O16 -146.24(11) . . . . ?
C15 C14 C16 N1 166.36(10) . . . . ?
C12 C14 C16 N1 37.62(13) . . . . ?
